data_7226278
loop_
_publ_author_name
'Sun, Yantao'
'Cui, Zili'
'Chen, Lichuan'
'Lu, Xiaofeng'
'Wu, Yuewei'
'Zhang, Haoli'
'Shao, Xiangfeng'

_publ_section_title
;
 Aryl-Fused Tetrathianaphthalene (TTN): Synthesis, Structures, Properties,
 and Cocrystals with Fullerenes
;
_journal_name_full 'RSC Adv.'
_journal_paper_doi 10.1039/C6RA18945H
_journal_year 2016
_chemical_formula_moiety 'C14 F8 S4'
_chemical_formula_sum 'C14 F8 S4'
_chemical_formula_weight 448.38
_chemical_melting_point 499
_chemical_name_common TTN4
_chemical_name_systematic
;
TTN4
;
_space_group_IT_number 14
_symmetry_cell_setting monoclinic
_symmetry_space_group_name_Hall '-P 2ybc'
_symmetry_space_group_name_H-M 'P 1 21/c 1'
_atom_sites_solution_hydrogens none
_atom_sites_solution_primary direct
_atom_sites_solution_secondary difmap
_audit_creation_method SHELXL-97
_audit_update_record
;
2016-07-13 deposited with the CCDC.
2016-08-15 downloaded from the CCDC.
;
_cell_angle_alpha 90.00
_cell_angle_beta 97.159(15)
_cell_angle_gamma 90.00
_cell_formula_units_Z 2
_cell_length_a 12.361(19)
_cell_length_b 3.954(6)
_cell_length_c 15.05(2)
_cell_measurement_reflns_used 1373
_cell_measurement_temperature 293(2)
_cell_measurement_theta_max 25.65
_cell_measurement_theta_min 2.73
_cell_volume 729.8(19)
_computing_cell_refinement
;
CrysAlisPro, Agilent Technologies,
Version 1.171.36.28 (release 01-02-2013 CrysAlis171 .NET)
(compiled Feb  1 2013,16:14:44)
;
_computing_data_collection
;
CrysAlisPro, Agilent Technologies,
Version 1.171.36.28 (release 01-02-2013 CrysAlis171 .NET)
(compiled Feb  1 2013,16:14:44)
;
_computing_data_reduction
;
CrysAlisPro, Agilent Technologies,
Version 1.171.36.28 (release 01-02-2013 CrysAlis171 .NET)
(compiled Feb  1 2013,16:14:44)
;
_computing_molecular_graphics Ortep3
_computing_publication_material Ortep3
_computing_structure_refinement 'SHELXL-97 (Sheldrick, 1997)'
_computing_structure_solution SIR2004
_diffrn_ambient_temperature 293(2)
_diffrn_detector_area_resol_mean 16.0733
_diffrn_measured_fraction_theta_full 0.995
_diffrn_measured_fraction_theta_max 0.995
_diffrn_measurement_device_type 'SuperNova, Dual, Cu at zero, Eos'
_diffrn_measurement_method '\w scans'
_diffrn_radiation_monochromator mirror
_diffrn_radiation_source 'SuperNova (Mo) X-ray Source'
_diffrn_radiation_type MoK\a
_diffrn_radiation_wavelength 0.71073
_diffrn_reflns_av_R_equivalents 0.0645
_diffrn_reflns_av_sigmaI/netI 0.0503
_diffrn_reflns_limit_h_max 15
_diffrn_reflns_limit_h_min -14
_diffrn_reflns_limit_k_max 4
_diffrn_reflns_limit_k_min -4
_diffrn_reflns_limit_l_max 18
_diffrn_reflns_limit_l_min -18
_diffrn_reflns_number 5080
_diffrn_reflns_theta_full 25.65
_diffrn_reflns_theta_max 25.65
_diffrn_reflns_theta_min 2.73
_exptl_absorpt_coefficient_mu 0.740
_exptl_absorpt_correction_T_max 1.0000
_exptl_absorpt_correction_T_min 0.54589
_exptl_absorpt_correction_type multi-scan
_exptl_absorpt_process_details
;
CrysAlisPro, Agilent Technologies,
Version 1.171.36.28 (release 01-02-2013 CrysAlis171 .NET)
(compiled Feb  1 2013,16:14:44)
Empirical absorption correction using spherical harmonics,
 implemented in SCALE3 ABSPACK scaling algorithm.
;
_exptl_crystal_colour white
_exptl_crystal_density_diffrn 2.040
_exptl_crystal_density_meas ?
_exptl_crystal_density_method 'not measured'
_exptl_crystal_description platelet
_exptl_crystal_F_000 440
_exptl_crystal_size_max 0.28
_exptl_crystal_size_mid 0.16
_exptl_crystal_size_min 0.07
_refine_diff_density_max 0.367
_refine_diff_density_min -0.293
_refine_diff_density_rms 0.066
_refine_ls_extinction_method none
_refine_ls_goodness_of_fit_ref 1.024
_refine_ls_hydrogen_treatment none
_refine_ls_matrix_type full
_refine_ls_number_parameters 118
_refine_ls_number_reflns 1373
_refine_ls_number_restraints 0
_refine_ls_restrained_S_all 1.024
_refine_ls_R_factor_all 0.0672
_refine_ls_R_factor_gt 0.0428
_refine_ls_shift/su_max 0.000
_refine_ls_shift/su_mean 0.000
_refine_ls_structure_factor_coef Fsqd
_refine_ls_weighting_details 'calc w=1/[\s^2^(Fo^2^)+(0.0537P)^2^+0.0000P] where P=(Fo^2^+2Fc^2^)/3'
_refine_ls_weighting_scheme calc
_refine_ls_wR_factor_gt 0.0976
_refine_ls_wR_factor_ref 0.1101
_reflns_number_gt 973
_reflns_number_total 1373
_reflns_threshold_expression >2sigma(I)
_cod_data_source_file c6ra18945h2.cif
_cod_data_source_block TTN4
_cod_depositor_comments
;
The following automatic conversions were performed:

'_exptl_crystal_density_meas' value 'not measured' was changed to '?'
- the value is perceived as not measured.

Automatic conversion script
Id: cif_fix_values 4268 2015-11-12 08:31:59Z antanas 
;
_cod_original_cell_volume 729.9(19)
_cod_original_sg_symbol_H-M P21/c
_cod_database_code 7226278

loop_
_symmetry_equiv_pos_as_xyz
'x, y, z'
'-x, y+1/2, -z+1/2'
'-x, -y, -z'
'x, -y-1/2, z-1/2'

loop_
_atom_site_label
_atom_site_type_symbol
_atom_site_fract_x
_atom_site_fract_y
_atom_site_fract_z
_atom_site_U_iso_or_equiv
_atom_site_adp_type
_atom_site_occupancy
_atom_site_symmetry_multiplicity
_atom_site_calc_flag
S2 S 0.35250(7) 0.6838(2) 0.04943(5) 0.0481(3) Uani 1 1 d
S1 S 0.45012(7) 0.6440(2) -0.13912(5) 0.0478(3) Uani 1 1 d
F1 F 0.29617(17) 0.3234(6) -0.27796(12) 0.0736(7) Uani 1 1 d
C2 C 0.2772(2) 0.5066(8) -0.04577(19) 0.0430(7) Uani 1 1 d
C3 C 0.3198(2) 0.4909(8) -0.12760(19) 0.0419(7) Uani 1 1 d
F2 F 0.09763(16) 0.0787(6) -0.26353(15) 0.0801(7) Uani 1 1 d
F3 F 0.01689(16) 0.1071(6) -0.10541(15) 0.0801(7) Uani 1 1 d
F4 F 0.13450(16) 0.3828(6) 0.03756(13) 0.0744(7) Uani 1 1 d
C6 C 0.1147(3) 0.2354(9) -0.1129(3) 0.0554(9) Uani 1 1 d
C1 C 0.4792(2) 0.5086(8) 0.03886(18) 0.0388(7) Uani 1 1 d
C5 C 0.1560(3) 0.2211(9) -0.1926(2) 0.0542(9) Uani 1 1 d
C4 C 0.2574(3) 0.3452(9) -0.1997(2) 0.0515(9) Uani 1 1 d
C7 C 0.1757(3) 0.3749(9) -0.0402(2) 0.0513(9) Uani 1 1 d

loop_
_atom_site_aniso_label
_atom_site_aniso_U_11
_atom_site_aniso_U_22
_atom_site_aniso_U_33
_atom_site_aniso_U_23
_atom_site_aniso_U_13
_atom_site_aniso_U_12
S2 0.0541(6) 0.0465(5) 0.0451(5) -0.0073(4) 0.0120(4) 0.0014(4)
S1 0.0572(6) 0.0474(6) 0.0394(5) 0.0079(4) 0.0085(4) -0.0060(4)
F1 0.0773(15) 0.1026(18) 0.0404(11) -0.0092(11) 0.0052(10) -0.0039(12)
C2 0.047(2) 0.0370(18) 0.0450(17) 0.0063(15) 0.0050(14) 0.0037(15)
C3 0.0507(19) 0.0348(17) 0.0399(16) 0.0031(15) 0.0045(14) 0.0038(15)
F2 0.0692(15) 0.0964(18) 0.0692(14) -0.0131(13) -0.0135(11) -0.0082(13)
F3 0.0501(13) 0.1030(18) 0.0852(16) 0.0079(13) 0.0013(11) -0.0167(12)
F4 0.0570(12) 0.109(2) 0.0606(13) 0.0007(12) 0.0202(10) -0.0059(12)
C6 0.041(2) 0.056(2) 0.067(2) 0.0098(19) -0.0024(17) -0.0004(17)
C1 0.0477(18) 0.0329(16) 0.0361(15) -0.0014(14) 0.0069(13) -0.0050(14)
C5 0.053(2) 0.055(2) 0.052(2) -0.0032(17) -0.0061(16) 0.0034(17)
C4 0.061(2) 0.051(2) 0.0427(19) 0.0027(16) 0.0054(16) 0.0037(17)
C7 0.047(2) 0.055(2) 0.052(2) 0.0097(17) 0.0112(16) 0.0035(17)

loop_
_atom_type_symbol
_atom_type_description
_atom_type_scat_dispersion_real
_atom_type_scat_dispersion_imag
_atom_type_scat_source
C C 0.0033 0.0016 'International Tables Vol C Tables 4.2.6.8 and 6.1.1.4'
F F 0.0171 0.0103 'International Tables Vol C Tables 4.2.6.8 and 6.1.1.4'
S S 0.1246 0.1234 'International Tables Vol C Tables 4.2.6.8 and 6.1.1.4'

loop_
_geom_angle_atom_site_label_1
_geom_angle_atom_site_label_2
_geom_angle_atom_site_label_3
_geom_angle
_geom_angle_site_symmetry_1
_geom_angle_site_symmetry_3
C1 S2 C2 99.11(15) . .
C3 S1 C1 99.31(15) . 3_665
C7 C2 C3 119.0(3) . .
C7 C2 S2 119.9(2) . .
C3 C2 S2 121.1(3) . .
C4 C3 C2 118.5(3) . .
C4 C3 S1 119.9(2) . .
C2 C3 S1 121.6(2) . .
F3 C6 C5 120.2(3) . .
F3 C6 C7 120.2(3) . .
C5 C6 C7 119.5(3) . .
C1 C1 S2 123.4(3) 3_665 .
C1 C1 S1 122.0(3) 3_665 3_665
S2 C1 S1 114.62(16) . 3_665
F2 C5 C6 119.8(3) . .
F2 C5 C4 120.0(3) . .
C6 C5 C4 120.2(3) . .
F1 C4 C5 118.8(3) . .
F1 C4 C3 119.9(3) . .
C5 C4 C3 121.3(3) . .
F4 C7 C6 118.7(3) . .
F4 C7 C2 119.8(3) . .
C6 C7 C2 121.5(3) . .

loop_
_geom_bond_atom_site_label_1
_geom_bond_atom_site_label_2
_geom_bond_distance
_geom_bond_site_symmetry_2
S2 C1 1.738(4) .
S2 C2 1.754(4) .
S1 C3 1.749(4) .
S1 C1 1.754(4) 3_665
F1 C4 1.328(4) .
C2 C7 1.371(5) .
C2 C3 1.400(4) .
C3 C4 1.377(5) .
F2 C5 1.336(4) .
F3 C6 1.329(4) .
F4 C7 1.334(4) .
C6 C5 1.363(5) .
C6 C7 1.366(5) .
C1 C1 1.337(5) 3_665
C1 S1 1.754(4) 3_665
C5 C4 1.363(5) .
